data_7117460
loop_
_publ_author_name
'Akira Matsumoto'
'Keisuke Asano'
'Seijiro Matsubara'

_publ_section_title
;
 A chiral phosphoric acid catalyst for asymmetric construction of
 1,3-dioxanes
;
_journal_name_full Chem.Commun.
_journal_page_first 11693
_journal_paper_doi 10.1039/C5cc04124D
_journal_volume 51
_journal_year 2015
_chemical_absolute_configuration 'CHOOSE rm ad rmad syn or unk'
_chemical_formula_moiety 'C21 H26 O3'
_chemical_formula_sum 'C21 H26 O3'
_chemical_formula_weight 326.43
_chemical_name_systematic 1-(Naphthalen-2-yl)-2-((2R,4R)-2-pentyl-1,3-dioxan-4-yl)ethanone
_space_group_crystal_system orthorhombic
_space_group_IT_number 19
_space_group_name_Hall 'P 2ac 2ab'
_space_group_name_H-M_alt 'P 21 21 21'
_symmetry_space_group_name_Hall 'P 2ac 2ab'
_symmetry_space_group_name_H-M 'P 21 21 21'
_atom_sites_solution_hydrogens geom
_atom_sites_solution_primary direct
_atom_sites_solution_secondary difmap
_audit_update_record
;
2015-05-18 deposited with the CCDC.
2015-06-12 downloaded from the CCDC.
;
_cell_angle_alpha 90.0000
_cell_angle_beta 90.0000
_cell_angle_gamma 90.0000
_cell_formula_units_Z 4
_cell_length_a 5.7682(2)
_cell_length_b 7.7444(3)
_cell_length_c 39.9505(14)
_cell_measurement_reflns_used 11448
_cell_measurement_temperature 93
_cell_measurement_theta_max 68.29
_cell_measurement_theta_min 3.32
_cell_volume 1784.64(11)
_computing_cell_refinement 'RAPID AUTO'
_computing_data_collection 'RAPID AUTO (Rigaku, ????)'
_computing_data_reduction 'RAPID AUTO'
_computing_molecular_graphics 'CrystalStructure 4.1'
_computing_publication_material 'CrystalStructure 4.1 (Rigaku, 2014)'
_computing_structure_refinement 'SHELXL2013 (Sheldrick, 2008)'
_computing_structure_solution 'SHELXS2013 (Sheldrick, 2008)'
_diffrn_ambient_temperature 93
_diffrn_detector_area_resol_mean 10.000
_diffrn_measured_fraction_theta_full 0.999
_diffrn_measured_fraction_theta_max 1.000
_diffrn_measurement_device_type 'Rigaku R-AXIS RAPID'
_diffrn_measurement_method \w
_diffrn_radiation_type 'Cu K\a'
_diffrn_radiation_wavelength 1.54187
_diffrn_reflns_av_R_equivalents 0.0784
_diffrn_reflns_laue_measured_fraction_full 0.999
_diffrn_reflns_laue_measured_fraction_max 1.000
_diffrn_reflns_limit_h_max 6
_diffrn_reflns_limit_h_min -6
_diffrn_reflns_limit_k_max 9
_diffrn_reflns_limit_k_min -9
_diffrn_reflns_limit_l_max 48
_diffrn_reflns_limit_l_min -48
_diffrn_reflns_number 20325
_diffrn_reflns_point_group_measured_fraction_full 0.998
_diffrn_reflns_point_group_measured_fraction_max 0.998
_diffrn_reflns_theta_full 67.687
_diffrn_reflns_theta_max 68.213
_diffrn_reflns_theta_min 4.427
_diffrn_standards_interval_count .
_diffrn_standards_number 0
_exptl_absorpt_coefficient_mu 0.633
_exptl_absorpt_correction_T_max 0.963
_exptl_absorpt_correction_T_min 0.687
_exptl_absorpt_correction_type multi-scan
_exptl_absorpt_process_details 'ABSCOR (Rigaku, 1995)'
_exptl_crystal_colour colorless
_exptl_crystal_density_diffrn 1.215
_exptl_crystal_density_method 'not measured'
_exptl_crystal_description needle
_exptl_crystal_F_000 704.00
_exptl_crystal_size_max 0.244
_exptl_crystal_size_mid 0.070
_exptl_crystal_size_min 0.060
_refine_diff_density_max 0.33
_refine_diff_density_min -0.36
_refine_ls_abs_structure_details
;
 Flack x determined using 1047 quotients [(I+)-(I-)]/[(I+)+(I-)]
 (Parsons and Flack (2004), Acta Cryst. A60, s61).
;
_refine_ls_abs_structure_Flack 0.0(2)
_refine_ls_extinction_method none
_refine_ls_goodness_of_fit_ref 1.110
_refine_ls_hydrogen_treatment constr
_refine_ls_number_parameters 217
_refine_ls_number_reflns 3254
_refine_ls_number_restraints 0
_refine_ls_R_factor_all 0.0732
_refine_ls_R_factor_gt 0.0683
_refine_ls_shift/su_max 0.000
_refine_ls_structure_factor_coef Fsqd
_refine_ls_weighting_details 'w = 1/[\s^2^(Fo^2^)+(0.1161P)^2^+0.2777P] where P=(Fo^2^+2Fc^2^)/3'
_refine_ls_weighting_scheme calc
_refine_ls_wR_factor_gt 0.1808
_refine_ls_wR_factor_ref 0.1857
_reflns_number_gt 2925
_reflns_number_total 3254
_reflns_threshold_expression F^2^>2.0\s(F^2^)
_cod_data_source_file c5cc04124d3.cif
_cod_data_source_block KYODAI_ASANO-sample
_cod_database_code 7117460
_shelxl_res_file
;
TITL Kyoudai_Asano
CELL  1.54187 5.76822 7.74440 39.95047 90.00000 90.00000 90.00000
ZERR  4 0.00020 0.00028 0.00142 0.00000 0.00000 0.00000
LATT -1
SYMM .50+X, .50-Y,    -Z
SYMM    -X, .50+Y, .50-Z
SYMM .50-X,    -Y, .50+Z
SFAC C H O
UNIT 84 104 12
L.S. 5
FMAP 2
PLAN -30
WPDB -2
HTAB
BOND $H
CONF
LIST 4
TEMP -180.0
ACTA
SIZE 0.244 0.070 0.060
WGHT    0.116100    0.277700
FVAR       1.86840
O1    3    0.459552    0.748898    0.869537    11.00000    0.03345    0.02931 =
         0.02868   -0.00312   -0.00014   -0.00324
O2    3    0.668705    0.626618    0.825430    11.00000    0.03063    0.03487 =
         0.03609   -0.00340    0.00244   -0.00020
O3    3    0.221254    1.097768    0.897392    11.00000    0.04066    0.04291 =
         0.03703   -0.00145   -0.00684    0.00998
C1    1    0.471756    0.961549    0.976161    11.00000    0.02640    0.02032 =
         0.03618   -0.00040   -0.00057   -0.00187
AFIX  43
H1    2    0.613413    0.912939    0.968524    11.00000   -1.20000
AFIX   0
C2    1    0.318004    1.030933    0.953209    11.00000    0.02543    0.02135 =
         0.03664   -0.00265   -0.00198   -0.00240
C3    1    0.106184    1.101349    0.964978    11.00000    0.02470    0.02212 =
         0.04231    0.00070   -0.00503    0.00149
AFIX  43
H3    2   -0.000453    1.148859    0.949371    11.00000   -1.20000
AFIX   0
C4    1    0.052331    1.102337    0.998169    11.00000    0.02710    0.02279 =
         0.04021   -0.00107   -0.00275   -0.00151
AFIX  43
H4    2   -0.091540    1.149344    1.005305    11.00000   -1.20000
AFIX   0
C5    1    0.208556    1.033968    1.022259    11.00000    0.02133    0.02103 =
         0.03990   -0.00030   -0.00055   -0.00489
C6    1    0.164386    1.040153    1.057017    11.00000    0.02831    0.02538 =
         0.03995   -0.00114    0.00297   -0.00172
AFIX  43
H6    2    0.022778    1.088211    1.064804    11.00000   -1.20000
AFIX   0
C7    1    0.321697    0.978232    1.079704    11.00000    0.03480    0.03103 =
         0.03451    0.00303    0.00285   -0.00188
AFIX  43
H7    2    0.289608    0.984683    1.102994    11.00000   -1.20000
AFIX   0
C8    1    0.533111    0.904275    1.068353    11.00000    0.03266    0.02965 =
         0.03863    0.00537   -0.00085    0.00274
AFIX  43
H8    2    0.642086    0.861329    1.084119    11.00000   -1.20000
AFIX   0
C9    1    0.580637    0.894575    1.034777    11.00000    0.02782    0.02471 =
         0.03839    0.00327   -0.00080    0.00187
AFIX  43
H9    2    0.720804    0.842647    1.027390    11.00000   -1.20000
AFIX   0
C10   1    0.421101    0.961889    1.010923    11.00000    0.02415    0.01922 =
         0.03842   -0.00029   -0.00008   -0.00337
C11   1    0.365306    1.038285    0.916454    11.00000    0.02961    0.02430 =
         0.03860   -0.00298   -0.00428   -0.00342
C12   1    0.598634    0.977660    0.903159    11.00000    0.02890    0.03213 =
         0.03406   -0.00218   -0.00244   -0.00206
AFIX  23
H12A  2    0.709121    1.075440    0.903727    11.00000   -1.20000
H12B  2    0.659587    0.886107    0.918047    11.00000   -1.20000
AFIX   0
C13   1    0.585145    0.908409    0.867779    11.00000    0.02996    0.02890 =
         0.03315   -0.00027   -0.00111   -0.00380
AFIX  13
H13   2    0.497006    0.991901    0.853544    11.00000   -1.20000
AFIX   0
C14   1    0.823736    0.879293    0.852539    11.00000    0.02999    0.03394 =
         0.03648    0.00223    0.00009   -0.00415
AFIX  23
H14A  2    0.899784    0.991804    0.848316    11.00000   -1.20000
H14B  2    0.921649    0.812861    0.868300    11.00000   -1.20000
AFIX   0
C15   1    0.799001    0.781052    0.820046    11.00000    0.03410    0.03836 =
         0.03300    0.00171    0.00273   -0.00215
AFIX  23
H15A  2    0.719331    0.854193    0.803290    11.00000   -1.20000
H15B  2    0.954412    0.751524    0.811224    11.00000   -1.20000
AFIX   0
C16   1    0.444550    0.667068    0.837832    11.00000    0.02874    0.03441 =
         0.03054   -0.00238   -0.00027    0.00120
AFIX  13
H16   2    0.365788    0.746744    0.821748    11.00000   -1.20000
AFIX   0
C17   1    0.306850    0.505338    0.840653    11.00000    0.03844    0.02977 =
         0.03392   -0.00111    0.00030   -0.00256
AFIX  23
H17A  2    0.153063    0.532657    0.850297    11.00000   -1.20000
H17B  2    0.386518    0.425100    0.856140    11.00000   -1.20000
AFIX   0
C18   1    0.273546    0.416174    0.806717    11.00000    0.04509    0.03252 =
         0.03367   -0.00159    0.00104   -0.00447
AFIX  23
H18A  2    0.215856    0.502089    0.790366    11.00000   -1.20000
H18B  2    0.425896    0.374402    0.798676    11.00000   -1.20000
AFIX   0
C19   1    0.106849    0.265935    0.807804    11.00000    0.04235    0.03547 =
         0.03832    0.00009    0.00407   -0.00576
AFIX  23
H19A  2   -0.045377    0.307793    0.815876    11.00000   -1.20000
H19B  2    0.164639    0.180117    0.824166    11.00000   -1.20000
AFIX   0
C20   1    0.072876    0.176658    0.774076    11.00000    0.04107    0.03221 =
         0.03942   -0.00021   -0.00060   -0.00618
AFIX  23
H20A  2   -0.054993    0.092045    0.776123    11.00000   -1.20000
H20B  2    0.025730    0.264045    0.757320    11.00000   -1.20000
AFIX   0
C21   1    0.287733    0.083916    0.761427    11.00000    0.05416    0.04050 =
         0.03966   -0.00195   -0.00096    0.00347
AFIX  33
H21A  2    0.355364    0.015596    0.779620    11.00000   -1.20000
H21B  2    0.401256    0.168989    0.753609    11.00000   -1.20000
H21C  2    0.245201    0.007329    0.742890    11.00000   -1.20000
AFIX   0
HKLF 4
 
REM  Kyoudai_Asano
REM R1 =  0.0683 for    2925 Fo > 4sig(Fo)  and  0.0732 for all    3254 data
REM    217 parameters refined using      0 restraints
 
END  
     
WGHT      0.1160      0.2772 

REM Instructions for potential hydrogen bonds

REM No hydrogen bonds found for HTAB generation

REM Highest difference peak  0.327,  deepest hole -0.359,  1-sigma level  0.079
Q1    1   0.6823  0.9288  0.9677  11.00000  0.05    0.29
Q2    1   0.6429  0.9180  1.0008  11.00000  0.05    0.27
Q3    1   0.2783  0.0718  0.7357  11.00000  0.05    0.25
Q4    1   0.8008  1.1517  0.9036  11.00000  0.05    0.24
Q5    1   0.0869  1.2812  0.9813  11.00000  0.05    0.24
Q6    1  -0.1489  0.1737  0.7676  11.00000  0.05    0.24
Q7    1   0.1248  1.3205  0.9614  11.00000  0.05    0.24
Q8    1   1.0354  0.7927  1.0512  11.00000  0.05    0.23
Q9    1   0.3303  0.0431  0.8176  11.00000  0.05    0.23
Q10   1   0.0744  1.2894  0.9535  11.00000  0.05    0.22
Q11   1   0.8950  0.6327  0.8304  11.00000  0.05    0.22
Q12   1   0.4384  0.6548  1.0619  11.00000  0.05    0.22
Q13   1   0.3114  1.0251  0.8471  11.00000  0.05    0.22
Q14   1   0.8371  0.8133  1.0145  11.00000  0.05    0.22
Q15   1   0.5571  0.7144  0.9920  11.00000  0.05    0.22
Q16   1   0.5510  0.7184  0.9754  11.00000  0.05    0.22
Q17   1   0.4408  0.7381  0.8985  11.00000  0.05    0.22
Q18   1   0.1050  1.3305  0.9295  11.00000  0.05    0.22
Q19   1   0.5645  1.1964  0.9656  11.00000  0.05    0.21
Q20   1   1.1790  0.7274  0.8046  11.00000  0.05    0.21
Q21   1   0.6741  0.6219  0.7938  11.00000  0.05    0.21
Q22   1   0.4405  0.3382  0.7334  11.00000  0.05    0.21
Q23   1   0.3539  0.8990  0.8674  11.00000  0.05    0.21
Q24   1  -0.0043  1.0947  0.8991  11.00000  0.05    0.21
Q25   1   0.1626  1.0761  1.0840  11.00000  0.05    0.21
Q26   1  -0.2035  1.1821  1.0130  11.00000  0.05    0.21
Q27   1  -0.2025  1.1757  0.9877  11.00000  0.05    0.20
Q28   1   0.1004  1.2868  1.0069  11.00000  0.05    0.20
Q29   1   0.8382  0.8230  1.0428  11.00000  0.05    0.20
Q30   1   0.1391  1.0834  0.9288  11.00000  0.05    0.20
;

loop_
_symmetry_equiv_pos_site_id
_space_group_symop_operation_xyz
1 +X,+Y,+Z
2 1/2+X,1/2-Y,-Z
3 -X,1/2+Y,1/2-Z
4 1/2-X,-Y,1/2+Z

loop_
_atom_site_label
_atom_site_type_symbol
_atom_site_fract_x
_atom_site_fract_y
_atom_site_fract_z
_atom_site_U_iso_or_equiv
_atom_site_adp_type
_atom_site_occupancy
_atom_site_site_symmetry_multiplicity
_atom_site_calc_flag
_atom_site_refinement_flags
_atom_site_disorder_assembly
_atom_site_disorder_group
O1 O 0.4596(5) 0.7489(3) 0.86954(5) 0.0305(6) Uani 1 4 d . . .
O2 O 0.6687(5) 0.6266(4) 0.82543(6) 0.0339(6) Uani 1 4 d . . .
O3 O 0.2213(5) 1.0978(4) 0.89739(6) 0.0402(7) Uani 1 4 d . . .
C1 C 0.4718(7) 0.9616(4) 0.97616(8) 0.0276(8) Uani 1 4 d . . .
C2 C 0.3180(7) 1.0309(4) 0.95321(9) 0.0278(8) Uani 1 4 d . . .
C3 C 0.1062(7) 1.1014(5) 0.96498(9) 0.0297(8) Uani 1 4 d . . .
C4 C 0.0523(7) 1.1023(5) 0.99817(8) 0.0300(8) Uani 1 4 d . . .
C5 C 0.2086(7) 1.0340(4) 1.02226(9) 0.0274(8) Uani 1 4 d . . .
C6 C 0.1644(7) 1.0401(5) 1.05702(9) 0.0312(8) Uani 1 4 d . . .
C7 C 0.3217(7) 0.9782(5) 1.07970(9) 0.0334(9) Uani 1 4 d . . .
C8 C 0.5331(7) 0.9043(5) 1.06835(9) 0.0336(8) Uani 1 4 d . . .
C9 C 0.5806(7) 0.8946(5) 1.03478(9) 0.0303(8) Uani 1 4 d . . .
C10 C 0.4211(7) 0.9619(4) 1.01092(9) 0.0273(8) Uani 1 4 d . . .
C11 C 0.3653(7) 1.0383(5) 0.91645(9) 0.0308(8) Uani 1 4 d . . .
C12 C 0.5986(7) 0.9777(5) 0.90316(9) 0.0317(8) Uani 1 4 d . . .
C13 C 0.5851(7) 0.9084(5) 0.86778(8) 0.0307(8) Uani 1 4 d . . .
C14 C 0.8237(7) 0.8793(5) 0.85254(9) 0.0335(9) Uani 1 4 d . . .
C15 C 0.7990(8) 0.7811(5) 0.82005(9) 0.0352(9) Uani 1 4 d . . .
C16 C 0.4446(7) 0.6671(5) 0.83783(8) 0.0312(8) Uani 1 4 d . . .
C17 C 0.3069(8) 0.5053(5) 0.84065(9) 0.0340(9) Uani 1 4 d . . .
C18 C 0.2736(8) 0.4162(5) 0.80672(9) 0.0371(9) Uani 1 4 d . . .
C19 C 0.1069(8) 0.2659(5) 0.80780(9) 0.0387(10) Uani 1 4 d . . .
C20 C 0.0729(8) 0.1767(5) 0.77408(9) 0.0376(9) Uani 1 4 d . . .
C21 C 0.2877(9) 0.0839(6) 0.76143(10) 0.0448(11) Uani 1 4 d . . .
H1 H 0.61341 0.91294 0.96852 0.0332 Uiso 1 4 calc R . .
H3 H -0.00045 1.14886 0.94937 0.0356 Uiso 1 4 calc R . .
H4 H -0.09154 1.14934 1.00531 0.0360 Uiso 1 4 calc R . .
H6 H 0.02278 1.08821 1.0648 0.0374 Uiso 1 4 calc R . .
H7 H 0.28961 0.98468 1.10299 0.0401 Uiso 1 4 calc R . .
H8 H 0.64209 0.86133 1.08412 0.0404 Uiso 1 4 calc R . .
H9 H 0.7208 0.84265 1.02739 0.0364 Uiso 1 4 calc R . .
H12A H 0.70912 1.07544 0.90373 0.0380 Uiso 1 4 calc R . .
H12B H 0.65959 0.88611 0.91805 0.0380 Uiso 1 4 calc R . .
H13 H 0.49701 0.9919 0.85354 0.0368 Uiso 1 4 calc R . .
H14A H 0.89978 0.9918 0.84832 0.0402 Uiso 1 4 calc R . .
H14B H 0.92165 0.81286 0.8683 0.0402 Uiso 1 4 calc R . .
H15A H 0.71933 0.85419 0.80329 0.0422 Uiso 1 4 calc R . .
H15B H 0.95441 0.75152 0.81122 0.0422 Uiso 1 4 calc R . .
H16 H 0.36579 0.74674 0.82175 0.0375 Uiso 1 4 calc R . .
H17A H 0.15306 0.53266 0.8503 0.0408 Uiso 1 4 calc R . .
H17B H 0.38652 0.4251 0.85614 0.0408 Uiso 1 4 calc R . .
H18A H 0.21586 0.50209 0.79037 0.0445 Uiso 1 4 calc R . .
H18B H 0.4259 0.3744 0.79868 0.0445 Uiso 1 4 calc R . .
H19A H -0.04538 0.30779 0.81588 0.0465 Uiso 1 4 calc R . .
H19B H 0.16464 0.18012 0.82417 0.0465 Uiso 1 4 calc R . .
H20A H -0.05499 0.09204 0.77612 0.0451 Uiso 1 4 calc R . .
H20B H 0.02573 0.26405 0.75732 0.0451 Uiso 1 4 calc R . .
H21A H 0.35536 0.0156 0.77962 0.0537 Uiso 1 4 calc R . .
H21B H 0.40126 0.16899 0.75361 0.0537 Uiso 1 4 calc R . .
H21C H 0.2452 0.00733 0.74289 0.0537 Uiso 1 4 calc R . .

loop_
_atom_site_aniso_label
_atom_site_aniso_U_11
_atom_site_aniso_U_22
_atom_site_aniso_U_33
_atom_site_aniso_U_12
_atom_site_aniso_U_13
_atom_site_aniso_U_23
O1 0.0335(15) 0.0293(13) 0.0287(12) -0.0032(12) -0.0001(10) -0.0031(10)
O2 0.0306(15) 0.0349(14) 0.0361(13) -0.0002(13) 0.0024(10) -0.0034(10)
O3 0.0407(17) 0.0429(15) 0.0370(13) 0.0100(15) -0.0068(12) -0.0014(12)
C1 0.026(2) 0.0203(16) 0.0362(18) -0.0019(16) -0.0006(15) -0.0004(13)
C2 0.025(2) 0.0214(16) 0.0366(18) -0.0024(16) -0.0020(15) -0.0027(14)
C3 0.025(2) 0.0221(16) 0.0423(19) 0.0015(16) -0.0050(15) 0.0007(15)
C4 0.027(2) 0.0228(16) 0.0402(19) -0.0015(17) -0.0027(15) -0.0011(14)
C5 0.021(2) 0.0210(16) 0.0399(19) -0.0049(15) -0.0006(15) -0.0003(13)
C6 0.028(2) 0.0254(17) 0.0399(19) -0.0017(17) 0.0030(16) -0.0011(14)
C7 0.035(2) 0.0310(19) 0.0345(18) -0.0019(18) 0.0029(16) 0.0030(14)
C8 0.033(2) 0.0296(19) 0.0386(19) 0.0027(18) -0.0008(15) 0.0054(15)
C9 0.028(2) 0.0247(17) 0.0384(19) 0.0019(17) -0.0008(15) 0.0033(15)
C10 0.024(2) 0.0192(16) 0.0384(18) -0.0034(16) -0.0001(15) -0.0003(14)
C11 0.030(2) 0.0243(17) 0.0386(19) -0.0034(16) -0.0043(16) -0.0030(14)
C12 0.029(2) 0.0321(19) 0.0341(18) -0.0021(17) -0.0024(15) -0.0022(15)
C13 0.030(2) 0.0289(18) 0.0331(17) -0.0038(18) -0.0011(15) -0.0003(14)
C14 0.030(2) 0.034(2) 0.0365(18) -0.0042(18) 0.0001(15) 0.0022(15)
C15 0.034(2) 0.038(2) 0.0330(17) -0.0022(19) 0.0027(16) 0.0017(15)
C16 0.029(2) 0.034(2) 0.0305(17) 0.0012(18) -0.0003(14) -0.0024(14)
C17 0.038(3) 0.0298(19) 0.0339(18) -0.0026(18) 0.0003(17) -0.0011(14)
C18 0.045(3) 0.033(2) 0.0337(18) -0.0045(19) 0.0010(17) -0.0016(15)
C19 0.042(3) 0.035(2) 0.0383(19) -0.006(2) 0.0041(17) 0.0001(16)
C20 0.041(3) 0.0322(19) 0.0394(19) -0.0062(19) -0.0006(18) -0.0002(16)
C21 0.054(3) 0.041(2) 0.040(2) 0.003(2) -0.0010(19) -0.0019(17)

loop_
_atom_type_symbol
_atom_type_description
_atom_type_scat_dispersion_real
_atom_type_scat_dispersion_imag
_atom_type_scat_source
C C 0.0181 0.0091
;
International Tables for Crystallography
(Vol. C, Tables 4.2.6.8 and 6.1.1.4)
;
H H 0.0000 0.0000
;
International Tables for Crystallography
(Vol. C, Table 6.1.1.4)
;
O O 0.0492 0.0322
;
International Tables for Crystallography
(Vol. C, Tables 4.2.6.8 and 6.1.1.4)
;

loop_
_geom_angle_atom_site_label_1
_geom_angle_atom_site_label_2
_geom_angle_atom_site_label_3
_geom_angle
_geom_angle_publ_flag
_geom_angle_site_symmetry_1
_geom_angle_site_symmetry_2
_geom_angle_site_symmetry_3
C13 O1 C16 111.8(3) yes . . .
C15 O2 C16 110.3(3) yes . . .
C2 C1 C10 121.0(3) yes . . .
C1 C2 C3 118.8(3) yes . . .
C1 C2 C11 123.3(3) yes . . .
C3 C2 C11 117.9(3) yes . . .
C2 C3 C4 121.4(3) yes . . .
C3 C4 C5 120.8(4) yes . . .
C4 C5 C6 122.6(3) yes . . .
C4 C5 C10 118.5(3) yes . . .
C6 C5 C10 118.8(3) yes . . .
C5 C6 C7 121.3(4) yes . . .
C6 C7 C8 119.9(3) yes . . .
C7 C8 C9 120.4(4) yes . . .
C8 C9 C10 120.4(4) yes . . .
C1 C10 C5 119.4(3) yes . . .
C1 C10 C9 121.4(3) yes . . .
C5 C10 C9 119.2(3) yes . . .
O3 C11 C2 120.3(3) yes . . .
O3 C11 C12 120.2(3) yes . . .
C2 C11 C12 119.5(3) yes . . .
C11 C12 C13 112.9(3) yes . . .
O1 C13 C12 106.6(3) yes . . .
O1 C13 C14 110.4(3) yes . . .
C12 C13 C14 112.3(3) yes . . .
C13 C14 C15 109.4(3) yes . . .
O2 C15 C14 110.0(3) yes . . .
O1 C16 O2 110.8(3) yes . . .
O1 C16 C17 109.9(3) yes . . .
O2 C16 C17 109.1(3) yes . . .
C16 C17 C18 112.3(3) yes . . .
C17 C18 C19 113.7(3) yes . . .
C18 C19 C20 113.9(3) yes . . .
C19 C20 C21 113.8(4) yes . . .
C2 C1 H1 119.479 no . . .
C10 C1 H1 119.488 no . . .
C2 C3 H3 119.277 no . . .
C4 C3 H3 119.292 no . . .
C3 C4 H4 119.586 no . . .
C5 C4 H4 119.568 no . . .
C5 C6 H6 119.341 no . . .
C7 C6 H6 119.382 no . . .
C6 C7 H7 120.043 no . . .
C8 C7 H7 120.050 no . . .
C7 C8 H8 119.809 no . . .
C9 C8 H8 119.814 no . . .
C8 C9 H9 119.828 no . . .
C10 C9 H9 119.800 no . . .
C11 C12 H12A 108.996 no . . .
C11 C12 H12B 108.999 no . . .
C13 C12 H12A 108.999 no . . .
C13 C12 H12B 109.000 no . . .
H12A C12 H12B 107.776 no . . .
O1 C13 H13 109.154 no . . .
C12 C13 H13 109.161 no . . .
C14 C13 H13 109.144 no . . .
C13 C14 H14A 109.780 no . . .
C13 C14 H14B 109.786 no . . .
C15 C14 H14A 109.795 no . . .
C15 C14 H14B 109.785 no . . .
H14A C14 H14B 108.237 no . . .
O2 C15 H15A 109.659 no . . .
O2 C15 H15B 109.665 no . . .
C14 C15 H15A 109.672 no . . .
C14 C15 H15B 109.681 no . . .
H15A C15 H15B 108.145 no . . .
O1 C16 H16 109.006 no . . .
O2 C16 H16 109.013 no . . .
C17 C16 H16 109.005 no . . .
C16 C17 H17A 109.147 no . . .
C16 C17 H17B 109.147 no . . .
C18 C17 H17A 109.160 no . . .
C18 C17 H17B 109.148 no . . .
H17A C17 H17B 107.855 no . . .
C17 C18 H18A 108.824 no . . .
C17 C18 H18B 108.831 no . . .
C19 C18 H18A 108.824 no . . .
C19 C18 H18B 108.831 no . . .
H18A C18 H18B 107.693 no . . .
C18 C19 H19A 108.776 no . . .
C18 C19 H19B 108.763 no . . .
C20 C19 H19A 108.788 no . . .
C20 C19 H19B 108.782 no . . .
H19A C19 H19B 107.634 no . . .
C19 C20 H20A 108.829 no . . .
C19 C20 H20B 108.807 no . . .
C21 C20 H20A 108.800 no . . .
C21 C20 H20B 108.804 no . . .
H20A C20 H20B 107.667 no . . .
C20 C21 H21A 109.474 no . . .
C20 C21 H21B 109.475 no . . .
C20 C21 H21C 109.474 no . . .
H21A C21 H21B 109.473 no . . .
H21A C21 H21C 109.470 no . . .
H21B C21 H21C 109.461 no . . .

loop_
_geom_bond_atom_site_label_1
_geom_bond_atom_site_label_2
_geom_bond_distance
_geom_bond_publ_flag
_geom_bond_site_symmetry_1
_geom_bond_site_symmetry_2
O1 C13 1.434(5) yes . .
O1 C16 1.419(4) yes . .
O2 C15 1.429(5) yes . .
O2 C16 1.420(5) yes . .
O3 C11 1.218(5) yes . .
C1 C2 1.384(5) yes . .
C1 C10 1.419(5) yes . .
C2 C3 1.418(5) yes . .
C2 C11 1.495(5) yes . .
C3 C4 1.362(5) yes . .
C4 C5 1.421(5) yes . .
C5 C6 1.413(5) yes . .
C5 C10 1.421(5) yes . .
C6 C7 1.369(5) yes . .
C7 C8 1.422(6) yes . .
C8 C9 1.371(5) yes . .
C9 C10 1.424(5) yes . .
C11 C12 1.521(6) yes . .
C12 C13 1.514(5) yes . .
C13 C14 1.522(6) yes . .
C14 C15 1.511(5) yes . .
C16 C17 1.487(6) yes . .
C17 C18 1.533(5) yes . .
C18 C19 1.510(6) yes . .
C19 C20 1.527(5) yes . .
C20 C21 1.519(7) yes . .
C1 H1 0.950 no . .
C3 H3 0.950 no . .
C4 H4 0.950 no . .
C6 H6 0.950 no . .
C7 H7 0.950 no . .
C8 H8 0.950 no . .
C9 H9 0.950 no . .
C12 H12A 0.990 no . .
C12 H12B 0.990 no . .
C13 H13 1.000 no . .
C14 H14A 0.990 no . .
C14 H14B 0.990 no . .
C15 H15A 0.990 no . .
C15 H15B 0.990 no . .
C16 H16 1.000 no . .
C17 H17A 0.990 no . .
C17 H17B 0.990 no . .
C18 H18A 0.990 no . .
C18 H18B 0.990 no . .
C19 H19A 0.990 no . .
C19 H19B 0.990 no . .
C20 H20A 0.990 no . .
C20 H20B 0.990 no . .
C21 H21A 0.980 no . .
C21 H21B 0.980 no . .
C21 H21C 0.980 no . .

loop_
_geom_contact_atom_site_label_1
_geom_contact_atom_site_label_2
_geom_contact_distance
_geom_contact_publ_flag
_geom_contact_site_symmetry_1
_geom_contact_site_symmetry_2
O1 O3 3.229(4) no . .
O1 C11 2.972(4) no . .
O1 C15 2.794(5) no . .
O2 C13 2.803(4) no . .
O2 C18 2.900(5) no . .
O3 C3 2.781(4) no . .
O3 C13 2.821(5) no . .
C1 C4 2.796(5) no . .
C1 C12 3.009(5) no . .
C2 C5 2.830(5) no . .
C3 C10 2.799(5) no . .
C5 C8 2.811(5) no . .
C6 C9 2.797(6) no . .
C7 C10 2.810(5) no . .
C14 C16 2.798(6) no . .
C18 C21 3.147(6) no . .
O1 C7 3.401(5) no . 2_567
O2 C21 3.495(5) no . 3_656
O3 C14 3.366(5) no . 1_455
C1 C4 3.560(5) no . 2_577
C1 C9 3.590(5) no . 2_467
C4 C1 3.560(5) no . 2_477
C4 C5 3.540(5) no . 2_477
C4 C9 3.483(5) no . 1_455
C4 C10 3.478(5) no . 2_477
C5 C4 3.540(5) no . 2_577
C7 O1 3.401(5) no . 2_467
C9 C1 3.590(5) no . 2_567
C9 C4 3.483(5) no . 1_655
C10 C4 3.478(5) no . 2_577
C14 O3 3.366(5) no . 1_655
C21 O2 3.495(5) no . 3_646
O1 H12A 3.2145 no . .
O1 H12B 2.4933 no . .
O1 H14A 3.2719 no . .
O1 H14B 2.7116 no . .
O1 H15A 3.1489 no . .
O1 H17A 2.5536 no . .
O1 H17B 2.5985 no . .
O2 H13 3.2007 no . .
O2 H14A 3.2575 no . .
O2 H14B 2.6725 no . .
O2 H17A 3.2192 no . .
O2 H17B 2.5671 no . .
O2 H18A 3.1169 no . .
O2 H18B 2.6304 no . .
O3 H3 2.4707 no . .
O3 H12A 2.8308 no . .
O3 H12B 3.1243 no . .
O3 H13 2.5043 no . .
C1 H3 3.2663 no . .
C1 H9 2.6646 no . .
C1 H12A 3.3205 no . .
C1 H12B 2.6277 no . .
C2 H4 3.2793 no . .
C2 H12A 3.0193 no . .
C2 H12B 2.6671 no . .
C3 H1 3.2725 no . .
C4 H6 2.6696 no . .
C5 H1 3.3078 no . .
C5 H3 3.2749 no . .
C5 H7 3.2812 no . .
C5 H9 3.3117 no . .
C6 H4 2.6762 no . .
C6 H8 3.2684 no . .
C7 H9 3.2817 no . .
C8 H6 3.2733 no . .
C9 H1 2.6577 no . .
C9 H7 3.2758 no . .
C10 H4 3.3018 no . .
C10 H6 3.2969 no . .
C10 H8 3.2838 no . .
C11 H1 2.7051 no . .
C11 H3 2.6295 no . .
C11 H13 2.6500 no . .
C12 H1 2.6602 no . .
C12 H14A 2.7981 no . .
C12 H14B 2.6533 no . .
C13 H15A 2.7227 no . .
C13 H15B 3.3345 no . .
C13 H16 2.5593 no . .
C14 H12A 2.6319 no . .
C14 H12B 2.7837 no . .
C14 H16 3.0894 no . .
C15 H13 2.7369 no . .
C15 H16 2.5139 no . .
C16 H13 2.6103 no . .
C16 H14B 3.2141 no . .
C16 H15A 2.5527 no . .
C16 H15B 3.1949 no . .
C16 H18A 2.6396 no . .
C16 H18B 2.7559 no . .
C17 H19A 2.7291 no . .
C17 H19B 2.7294 no . .
C18 H16 2.6828 no . .
C18 H20A 3.3744 no . .
C18 H20B 2.7067 no . .
C18 H21A 3.3194 no . .
C18 H21B 2.9511 no . .
C19 H17A 2.6871 no . .
C19 H17B 2.8020 no . .
C19 H21A 2.6610 no . .
C19 H21B 2.8521 no . .
C19 H21C 3.3723 no . .
C20 H18A 2.7305 no . .
C20 H18B 2.7308 no . .
C21 H18A 3.4636 no . .
C21 H18B 2.8126 no . .
C21 H19A 3.3808 no . .
C21 H19B 2.7096 no . .
H1 H9 2.4923 no . .
H1 H12A 2.9306 no . .
H1 H12B 2.0444 no . .
H3 H4 2.2958 no . .
H4 H6 2.5115 no . .
H6 H7 2.3108 no . .
H7 H8 2.3695 no . .
H8 H9 2.3159 no . .
H12A H13 2.4364 no . .
H12A H14A 2.5553 no . .
H12A H14B 2.7643 no . .
H12B H13 2.8623 no . .
H12B H14A 3.2171 no . .
H12B H14B 2.5607 no . .
H13 H14A 2.3326 no . .
H13 H14B 2.8757 no . .
H13 H15A 2.6100 no . .
H13 H16 2.4064 no . .
H14A H15A 2.3357 no . .
H14A H15B 2.3997 no . .
H14B H15A 2.8653 no . .
H14B H15B 2.3370 no . .
H15A H16 2.3227 no . .
H15B H16 3.4215 no . .
H16 H17A 2.3570 no . .
H16 H17B 2.8472 no . .
H16 H18A 2.4309 no . .
H16 H18B 3.0471 no . .
H17A H18A 2.4330 no . .
H17A H18B 2.8691 no . .
H17A H19A 2.4968 no . .
H17A H19B 2.9237 no . .
H17B H18A 2.8685 no . .
H17B H18B 2.3399 no . .
H17B H19A 3.1014 no . .
H17B H19B 2.6208 no . .
H18A H19A 2.3608 no . .
H18A H19B 2.8510 no . .
H18A H20A 3.5846 no . .
H18A H20B 2.5188 no . .
H18A H21B 3.1552 no . .
H18B H19A 2.8510 no . .
H18B H19B 2.3605 no . .
H18B H20B 2.9646 no . .
H18B H21A 2.9097 no . .
H18B H21B 2.4068 no . .
H19A H20A 2.3061 no . .
H19A H20B 2.3992 no . .
H19A H21A 3.5443 no . .
H19B H20A 2.3990 no . .
H19B H20B 2.8631 no . .
H19B H21A 2.4497 no . .
H19B H21B 3.1331 no . .
H19B H21C 3.5427 no . .
H20A H21A 2.4439 no . .
H20A H21B 2.8443 no . .
H20A H21C 2.2784 no . .
H20B H21A 2.8480 no . .
H20B H21B 2.2926 no . .
H20B H21C 2.4265 no . .
O1 H7 2.8463 no . 2_567
O1 H8 2.7403 no . 2_467
O1 H14B 3.1424 no . 1_455
O2 H7 3.0671 no . 2_567
O2 H17A 3.0533 no . 1_655
O2 H18A 3.5851 no . 1_655
O2 H19A 2.9937 no . 1_655
O2 H21B 3.2002 no . 3_656
O2 H21C 2.9240 no . 3_656
O3 H6 3.3498 no . 2_577
O3 H12A 2.9700 no . 1_455
O3 H14A 2.8205 no . 1_455
O3 H14B 3.0341 no . 1_455
O3 H17B 3.1703 no . 1_565
O3 H19B 3.0116 no . 1_565
C1 H3 3.5381 no . 1_655
C1 H4 3.1331 no . 1_655
C1 H4 3.1244 no . 2_577
C1 H9 2.7687 no . 2_467
C2 H4 3.0248 no . 2_577
C2 H6 3.2577 no . 2_577
C2 H8 3.5330 no . 2_467
C2 H9 3.0472 no . 2_467
C3 H1 3.1982 no . 1_455
C3 H4 2.8595 no . 2_577
C3 H9 3.5147 no . 2_467
C3 H12A 3.3576 no . 1_455
C3 H12B 3.5958 no . 1_455
C4 H1 3.1567 no . 1_455
C4 H4 2.8174 no . 2_577
C4 H9 3.0107 no . 1_455
C5 H1 3.5236 no . 2_467
C5 H3 3.1836 no . 2_577
C5 H4 2.9254 no . 2_577
C5 H9 3.1864 no . 1_455
C5 H9 3.5280 no . 2_467
C6 H3 3.0989 no . 2_577
C6 H8 3.4881 no . 1_455
C6 H9 3.2074 no . 1_455
C6 H12A 3.3746 no . 2_477
C6 H12B 3.4482 no . 2_467
C7 H3 3.2774 no . 2_577
C7 H12A 3.5788 no . 2_477
C7 H12B 2.9739 no . 2_467
C7 H14B 3.1193 no . 2_467
C7 H17A 3.3884 no . 2_567
C8 H3 3.5376 no . 2_577
C8 H6 3.1666 no . 1_655
C8 H12B 3.1615 no . 2_467
C8 H14B 3.1059 no . 2_467
C8 H17A 3.3585 no . 2_567
C9 H1 3.5990 no . 2_467
C9 H4 2.9756 no . 1_655
C9 H6 3.1924 no . 1_655
C10 H1 3.5002 no . 2_467
C10 H3 3.4364 no . 2_577
C10 H4 3.1718 no . 1_655
C10 H4 3.0807 no . 2_577
C10 H9 3.0397 no . 2_467
C11 H6 3.1230 no . 2_577
C11 H8 3.3520 no . 2_467
C12 H3 3.2425 no . 1_655
C13 H7 3.4673 no . 2_567
C14 H7 3.3377 no . 2_567
C14 H16 3.5132 no . 1_655
C14 H17A 3.2898 no . 1_655
C14 H19B 3.2525 no . 1_665
C14 H20A 3.5391 no . 1_665
C15 H16 3.2809 no . 1_655
C15 H17A 3.0548 no . 1_655
C15 H18A 3.4431 no . 1_655
C15 H20A 3.0968 no . 1_665
C15 H20B 3.2548 no . 3_656
C15 H21A 3.5294 no . 1_565
C15 H21B 3.2783 no . 3_656
C15 H21C 3.2987 no . 3_656
C16 H7 3.3064 no . 2_567
C16 H8 3.5798 no . 2_467
C16 H14B 3.4430 no . 1_455
C16 H15B 3.0905 no . 1_455
C16 H21A 3.5997 no . 1_565
C17 H7 3.5819 no . 2_567
C17 H8 3.3170 no . 2_467
C17 H14B 3.4393 no . 1_455
C17 H15B 3.0249 no . 1_455
C18 H15B 3.1884 no . 1_455
C18 H21C 3.4832 no . 3_656
C19 H13 3.5928 no . 1_545
C19 H14A 2.9248 no . 1_445
C19 H21C 3.4234 no . 3_556
C20 H14A 3.4414 no . 1_445
C20 H15A 3.4289 no . 1_445
C20 H15A 3.5890 no . 3_646
C20 H15B 3.4603 no . 3_646
C20 H18A 3.3513 no . 3_546
C20 H20B 3.4796 no . 3_546
C20 H21C 3.2224 no . 3_556
C21 H15A 3.4871 no . 1_545
C21 H15A 3.3269 no . 3_646
C21 H15B 3.4727 no . 3_646
C21 H16 3.5817 no . 1_545
C21 H18A 3.5893 no . 3_646
C21 H18B 3.3359 no . 3_646
C21 H20B 3.1570 no . 3_546
H1 C3 3.1982 no . 1_655
H1 C4 3.1567 no . 1_655
H1 C5 3.5236 no . 2_567
H1 C9 3.5990 no . 2_567
H1 C10 3.5002 no . 2_567
H1 H3 2.9807 no . 1_655
H1 H4 2.8997 no . 1_655
H1 H9 3.0122 no . 2_467
H3 C1 3.5381 no . 1_455
H3 C5 3.1836 no . 2_477
H3 C6 3.0989 no . 2_477
H3 C7 3.2774 no . 2_477
H3 C8 3.5376 no . 2_477
H3 C10 3.4364 no . 2_477
H3 C12 3.2425 no . 1_455
H3 H1 2.9807 no . 1_455
H3 H4 3.3592 no . 2_577
H3 H6 3.4684 no . 2_477
H3 H12A 2.5405 no . 1_455
H3 H12B 3.0906 no . 1_455
H4 C1 3.1331 no . 1_455
H4 C1 3.1244 no . 2_477
H4 C2 3.0248 no . 2_477
H4 C3 2.8595 no . 2_477
H4 C4 2.8174 no . 2_477
H4 C5 2.9254 no . 2_477
H4 C9 2.9756 no . 1_455
H4 C10 3.1718 no . 1_455
H4 C10 3.0807 no . 2_477
H4 H1 2.8997 no . 1_455
H4 H3 3.3592 no . 2_477
H4 H4 3.3059 no . 2_477
H4 H4 3.3059 no . 2_577
H4 H9 2.7552 no . 1_455
H6 O3 3.3498 no . 2_477
H6 C2 3.2577 no . 2_477
H6 C8 3.1666 no . 1_455
H6 C9 3.1924 no . 1_455
H6 C11 3.1230 no . 2_477
H6 H3 3.4684 no . 2_577
H6 H8 2.9163 no . 1_455
H6 H9 2.9807 no . 1_455
H6 H12A 3.0856 no . 2_477
H6 H17B 3.2564 no . 2_467
H7 O1 2.8463 no . 2_467
H7 O2 3.0671 no . 2_467
H7 C13 3.4673 no . 2_467
H7 C14 3.3377 no . 2_467
H7 C16 3.3064 no . 2_467
H7 C17 3.5819 no . 2_467
H7 H12A 3.4486 no . 2_477
H7 H12B 3.0846 no . 2_467
H7 H14B 2.6843 no . 2_467
H7 H17A 2.8099 no . 2_567
H7 H17B 2.9258 no . 2_467
H8 O1 2.7403 no . 2_567
H8 C2 3.5330 no . 2_567
H8 C6 3.4881 no . 1_655
H8 C11 3.3520 no . 2_567
H8 C16 3.5798 no . 2_567
H8 C17 3.3170 no . 2_567
H8 H6 2.9163 no . 1_655
H8 H12B 3.3802 no . 2_467
H8 H12B 3.5483 no . 2_567
H8 H14B 2.6552 no . 2_467
H8 H17A 2.7463 no . 2_567
H8 H17B 3.2279 no . 2_567
H9 C1 2.7687 no . 2_567
H9 C2 3.0472 no . 2_567
H9 C3 3.5147 no . 2_567
H9 C4 3.0107 no . 1_655
H9 C5 3.1864 no . 1_655
H9 C5 3.5280 no . 2_567
H9 C6 3.2074 no . 1_655
H9 C10 3.0397 no . 2_567
H9 H1 3.0122 no . 2_567
H9 H4 2.7552 no . 1_655
H9 H6 2.9807 no . 1_655
H12A O3 2.9700 no . 1_655
H12A C3 3.3576 no . 1_655
H12A C6 3.3746 no . 2_577
H12A C7 3.5788 no . 2_577
H12A H3 2.5405 no . 1_655
H12A H6 3.0856 no . 2_577
H12A H7 3.4486 no . 2_577
H12B C3 3.5958 no . 1_655
H12B C6 3.4482 no . 2_567
H12B C7 2.9739 no . 2_567
H12B C8 3.1615 no . 2_567
H12B H3 3.0906 no . 1_655
H12B H7 3.0846 no . 2_567
H12B H8 3.5483 no . 2_467
H12B H8 3.3802 no . 2_567
H13 C19 3.5928 no . 1_565
H13 H14A 3.4513 no . 1_455
H13 H17B 3.4165 no . 1_565
H13 H19B 2.6790 no . 1_565
H13 H21A 3.0696 no . 1_565
H14A O3 2.8205 no . 1_655
H14A C19 2.9248 no . 1_665
H14A C20 3.4414 no . 1_665
H14A H13 3.4513 no . 1_655
H14A H16 3.4575 no . 1_655
H14A H19A 2.7872 no . 1_665
H14A H19B 2.3221 no . 1_665
H14A H20A 2.9984 no . 1_665
H14B O1 3.1424 no . 1_655
H14B O3 3.0341 no . 1_655
H14B C7 3.1193 no . 2_567
H14B C8 3.1059 no . 2_567
H14B C16 3.4430 no . 1_655
H14B C17 3.4393 no . 1_655
H14B H7 2.6843 no . 2_567
H14B H8 2.6552 no . 2_567
H14B H16 3.2069 no . 1_655
H14B H17A 2.6472 no . 1_655
H15A C20 3.4289 no . 1_665
H15A C20 3.5890 no . 3_656
H15A C21 3.4871 no . 1_565
H15A C21 3.3269 no . 3_656
H15A H20A 2.5032 no . 1_665
H15A H20B 2.9177 no . 3_656
H15A H21A 2.6200 no . 1_565
H15A H21B 2.7764 no . 3_656
H15A H21C 3.2652 no . 3_656
H15B C16 3.0905 no . 1_655
H15B C17 3.0249 no . 1_655
H15B C18 3.1884 no . 1_655
H15B C20 3.4603 no . 3_656
H15B C21 3.4727 no . 3_656
H15B H16 2.4102 no . 1_655
H15B H17A 2.5736 no . 1_655
H15B H18A 2.5884 no . 1_655
H15B H19A 3.4415 no . 1_655
H15B H19B 3.5715 no . 1_665
H15B H20A 2.9873 no . 1_665
H15B H20B 2.7423 no . 3_656
H15B H21A 3.3355 no . 1_665
H15B H21B 3.3653 no . 3_656
H15B H21C 3.0944 no . 3_656
H16 C14 3.5132 no . 1_455
H16 C15 3.2809 no . 1_455
H16 C21 3.5817 no . 1_565
H16 H14A 3.4575 no . 1_455
H16 H14B 3.2069 no . 1_455
H16 H15B 2.4102 no . 1_455
H16 H19B 3.5525 no . 1_565
H16 H21A 2.6780 no . 1_565
H16 H21B 3.3515 no . 3_656
H17A O2 3.0533 no . 1_455
H17A C7 3.3884 no . 2_467
H17A C8 3.3585 no . 2_467
H17A C14 3.2898 no . 1_455
H17A C15 3.0548 no . 1_455
H17A H7 2.8099 no . 2_467
H17A H8 2.7463 no . 2_467
H17A H14B 2.6472 no . 1_455
H17A H15B 2.5736 no . 1_455
H17B O3 3.1703 no . 1_545
H17B H6 3.2564 no . 2_567
H17B H7 2.9258 no . 2_567
H17B H8 3.2279 no . 2_467
H17B H13 3.4165 no . 1_545
H18A O2 3.5851 no . 1_455
H18A C15 3.4431 no . 1_455
H18A C20 3.3513 no . 3_556
H18A C21 3.5893 no . 3_656
H18A H15B 2.5884 no . 1_455
H18A H20A 2.8987 no . 3_556
H18A H20B 3.1125 no . 3_556
H18A H21B 3.1041 no . 3_656
H18A H21C 2.9732 no . 3_556
H18A H21C 3.3810 no . 3_656
H18B C21 3.3359 no . 3_656
H18B H19A 3.1685 no . 1_655
H18B H21A 3.5458 no . 3_656
H18B H21B 3.2500 no . 3_656
H18B H21C 2.7234 no . 3_656
H19A O2 2.9937 no . 1_455
H19A H14A 2.7872 no . 1_445
H19A H15B 3.4415 no . 1_455
H19A H18B 3.1685 no . 1_455
H19A H21C 3.0379 no . 3_556
H19B O3 3.0116 no . 1_545
H19B C14 3.2525 no . 1_445
H19B H13 2.6790 no . 1_545
H19B H14A 2.3221 no . 1_445
H19B H15B 3.5715 no . 1_445
H19B H16 3.5525 no . 1_545
H20A C14 3.5391 no . 1_445
H20A C15 3.0968 no . 1_445
H20A H14A 2.9984 no . 1_445
H20A H15A 2.5032 no . 1_445
H20A H15B 2.9873 no . 1_445
H20A H18A 2.8987 no . 3_546
H20A H20B 2.8749 no . 3_546
H20A H21A 3.4552 no . 1_455
H20A H21B 3.3168 no . 1_455
H20A H21C 3.4820 no . 3_556
H20B C15 3.2548 no . 3_646
H20B C20 3.4796 no . 3_556
H20B C21 3.1570 no . 3_556
H20B H15A 2.9177 no . 3_646
H20B H15B 2.7423 no . 3_646
H20B H18A 3.1125 no . 3_546
H20B H20A 2.8749 no . 3_556
H20B H21A 3.2871 no . 3_556
H20B H21C 2.4479 no . 3_556
H21A C15 3.5294 no . 1_545
H21A C16 3.5997 no . 1_545
H21A H13 3.0696 no . 1_545
H21A H15A 2.6200 no . 1_545
H21A H15B 3.3355 no . 1_445
H21A H16 2.6780 no . 1_545
H21A H18B 3.5458 no . 3_646
H21A H20A 3.4552 no . 1_655
H21A H20B 3.2871 no . 3_546
H21A H21B 3.3074 no . 3_646
H21B O2 3.2002 no . 3_646
H21B C15 3.2783 no . 3_646
H21B H15A 2.7764 no . 3_646
H21B H15B 3.3653 no . 3_646
H21B H16 3.3515 no . 3_646
H21B H18A 3.1041 no . 3_646
H21B H18B 3.2500 no . 3_646
H21B H20A 3.3168 no . 1_655
H21B H21A 3.3074 no . 3_656
H21B H21C 3.3232 no . 3_656
H21C O2 2.9240 no . 3_646
H21C C15 3.2987 no . 3_646
H21C C18 3.4832 no . 3_646
H21C C19 3.4234 no . 3_546
H21C C20 3.2224 no . 3_546
H21C H15A 3.2652 no . 3_646
H21C H15B 3.0944 no . 3_646
H21C H18A 2.9732 no . 3_546
H21C H18A 3.3810 no . 3_646
H21C H18B 2.7234 no . 3_646
H21C H19A 3.0379 no . 3_546
H21C H20A 3.4820 no . 3_546
H21C H20B 2.4479 no . 3_546
H21C H21B 3.3232 no . 3_646

loop_
_geom_torsion_atom_site_label_1
_geom_torsion_atom_site_label_2
_geom_torsion_atom_site_label_3
_geom_torsion_atom_site_label_4
_geom_torsion
_geom_torsion_publ_flag
_geom_torsion_site_symmetry_1
_geom_torsion_site_symmetry_2
_geom_torsion_site_symmetry_3
_geom_torsion_site_symmetry_4
C13 O1 C16 O2 61.1(4) no . . . .
C13 O1 C16 C17 -178.2(3) no . . . .
C16 O1 C13 C12 -177.3(3) no . . . .
C16 O1 C13 C14 -55.1(3) no . . . .
C15 O2 C16 O1 -63.3(3) no . . . .
C15 O2 C16 C17 175.6(2) no . . . .
C16 O2 C15 C14 59.8(3) no . . . .
C2 C1 C10 C5 0.3(5) no . . . .
C2 C1 C10 C9 -178.5(3) no . . . .
C10 C1 C2 C3 -0.7(5) no . . . .
C10 C1 C2 C11 178.3(3) no . . . .
C1 C2 C3 C4 0.2(5) no . . . .
C1 C2 C11 O3 178.5(3) no . . . .
C1 C2 C11 C12 -4.0(5) no . . . .
C3 C2 C11 O3 -2.5(5) no . . . .
C3 C2 C11 C12 175.0(3) no . . . .
C11 C2 C3 C4 -178.8(3) no . . . .
C2 C3 C4 C5 0.6(5) no . . . .
C3 C4 C5 C6 176.8(3) no . . . .
C3 C4 C5 C10 -1.0(5) no . . . .
C4 C5 C6 C7 -177.8(3) no . . . .
C4 C5 C10 C1 0.5(5) no . . . .
C4 C5 C10 C9 179.3(3) no . . . .
C6 C5 C10 C1 -177.4(3) no . . . .
C6 C5 C10 C9 1.4(5) no . . . .
C10 C5 C6 C7 -0.0(5) no . . . .
C5 C6 C7 C8 -0.7(5) no . . . .
C6 C7 C8 C9 0.0(6) no . . . .
C7 C8 C9 C10 1.4(6) no . . . .
C8 C9 C10 C1 176.7(3) no . . . .
C8 C9 C10 C5 -2.1(5) no . . . .
O3 C11 C12 C13 -31.2(5) no . . . .
C2 C11 C12 C13 151.2(3) no . . . .
C11 C12 C13 O1 -69.5(4) no . . . .
C11 C12 C13 C14 169.5(3) no . . . .
O1 C13 C14 C15 51.1(3) no . . . .
C12 C13 C14 C15 169.9(3) no . . . .
C13 C14 C15 O2 -53.6(4) no . . . .
O1 C16 C17 C18 176.9(3) no . . . .
O2 C16 C17 C18 -61.5(4) no . . . .
C16 C17 C18 C19 -171.8(3) no . . . .
C17 C18 C19 C20 180.0(3) no . . . .
C18 C19 C20 C21 66.9(4) no . . . .
